data_2004676
loop_
_publ_author_name
'Song, C. E.'
'Jin, B. W.'
'Jeong, J. H.'

_publ_section_title
;
 3-(6-Methoxy-2-benzimidazolyl)benzothiazolin-2-imine
;
_journal_issue 4
_journal_name_full 'Acta Crystallographica Section C'
_journal_page_first 962
_journal_page_last 964
_journal_paper_doi 10.1107/S0108270195013357
_journal_volume 52
_journal_year 1996
_chemical_formula_sum 'C15 H12 N4 O S'
_chemical_formula_weight 296.35
_chemical_melting_point 456.6(5)
_space_group_IT_number 2
_symmetry_cell_setting triclinic
_symmetry_space_group_name_Hall '-P 1'
_symmetry_space_group_name_H-M 'P -1'
_atom_type_scat_source IntTabIV
_cell_angle_alpha 78.670(10)
_cell_angle_beta 75.150(10)
_cell_angle_gamma 63.980(10)
_cell_formula_units_Z 2
_cell_length_a 7.4240(10)
_cell_length_b 7.3250(10)
_cell_length_c 13.9590(10)
_cell_measurement_reflns_used 25
_cell_measurement_temperature 293(2)
_cell_measurement_theta_max 13.0
_cell_measurement_theta_min 10.0
_cell_volume 656.28(15)
_computing_cell_refinement 'CAD-4 Software'
_computing_data_collection 'CAD-4 Software (Enraf-Nonius, 1989)'
_computing_data_reduction 'MolEN (Fair, 1990)'
_computing_molecular_graphics 'ORTEPII (Johanson, 1976)'
_computing_publication_material SHELXL-93
_computing_structure_refinement 'SHELXL-93 (Sheldrick, 1993)'
_computing_structure_solution 'SHELXS-86 (Sheldrick, 1985)'
_diffrn_ambient_temperature 293(2)
_diffrn_measurement_device CAD-4
_diffrn_measurement_method \w/2\q
_diffrn_radiation_monochromator graphite
_diffrn_radiation_source 'fine-focus rotating anode'
_diffrn_radiation_type MoK\a
_diffrn_radiation_wavelength 0.71073
_diffrn_reflns_av_R_equivalents 0.0294
_diffrn_reflns_av_sigmaI/netI 0.0174
_diffrn_reflns_limit_h_max 9
_diffrn_reflns_limit_h_min -8
_diffrn_reflns_limit_k_max 9
_diffrn_reflns_limit_k_min 0
_diffrn_reflns_limit_l_max 17
_diffrn_reflns_limit_l_min -17
_diffrn_reflns_number 2502
_diffrn_reflns_theta_max 26.27
_diffrn_reflns_theta_min 3.03
_diffrn_standards_decay_% 0.03
_diffrn_standards_interval_time 60
_diffrn_standards_number 3
_exptl_absorpt_coefficient_mu 0.251
_exptl_absorpt_correction_type none
_exptl_crystal_colour Colourless
_exptl_crystal_density_diffrn 1.500
_exptl_crystal_description 'Tetragonal rod'
_exptl_crystal_F_000 308
_exptl_crystal_size_max 0.40
_exptl_crystal_size_mid 0.38
_exptl_crystal_size_min 0.30
_refine_diff_density_max 0.192
_refine_diff_density_min -0.315
_refine_ls_extinction_method none
_refine_ls_goodness_of_fit_all 1.099
_refine_ls_goodness_of_fit_obs 1.108
_refine_ls_hydrogen_treatment refall
_refine_ls_matrix_type full
_refine_ls_number_parameters 238
_refine_ls_number_reflns 2306
_refine_ls_number_restraints 0
_refine_ls_restrained_S_all 1.099
_refine_ls_restrained_S_obs 1.108
_refine_ls_R_factor_all 0.0388
_refine_ls_R_factor_obs 0.0376
_refine_ls_shift/esd_max -0.002
_refine_ls_shift/esd_mean 0.000
_refine_ls_structure_factor_coef Fsqd
_refine_ls_weighting_details 'w = 1/[\s^2^(Fo^2^)+(0.0568P)^2^+0.1971P] where P=(Fo^2^+2Fc^2^)/3'
_refine_ls_weighting_scheme calc
_refine_ls_wR_factor_all 0.1006
_refine_ls_wR_factor_obs 0.0996
_reflns_number_observed 2229
_reflns_number_total 2306
_reflns_observed_criterion >2sigma(I)
_cod_data_source_file as1188.cif
_cod_data_source_block as1188a
_cod_depositor_comments
;
The following automatic conversions were performed:

'_chemical_melting_point' value '183-184\%' was changed to '456.6(5)'
- it was converted from degrees Celsius(C) to Kelvins(K), the average
value was taken and precision was estimated.

Automatic conversion script
Id: cif_fix_values 1715 2011-07-08 13:25:40Z adriana 

The following automatic conversions were performed:

'_refine_ls_weighting_scheme' value 'calc w =
1/[\s^2^(Fo^2^)+(0.0568P)^2^+0.1971P] where P=(Fo^2^+2Fc^2^)/3' was
changed to 'calc'. New tag '_refine_ls_weighting_details' was
created. The value of the new tag was set to 'w =
1/[\s^2^(Fo^2^)+(0.0568P)^2^+0.1971P] where P=(Fo^2^+2Fc^2^)/3'.

Automatic conversion script
Id: cif_fix_values 3143 2015-03-26 13:38:13Z robertas 
;
_cod_original_cell_volume 656.30(10)
_cod_database_code 2004676

loop_
_symmetry_equiv_pos_as_xyz
'x, y, z'
'-x, -y, -z'

loop_
_atom_site_aniso_label
_atom_site_aniso_U_11
_atom_site_aniso_U_22
_atom_site_aniso_U_33
_atom_site_aniso_U_12
_atom_site_aniso_U_13
_atom_site_aniso_U_23
S 0.0354(3) 0.0720(4) 0.0409(3) -0.0157(2) -0.0151(2) -0.0081(2)
C1 0.0312(8) 0.0439(10) 0.0394(9) -0.0116(7) -0.0114(7) -0.0079(7)
N1 0.0272(7) 0.0423(8) 0.0310(7) -0.0128(6) -0.0064(5) -0.0061(6)
C2 0.0327(8) 0.0343(8) 0.0300(8) -0.0141(7) -0.0068(6) -0.0038(6)
C3 0.0367(9) 0.0394(9) 0.0358(9) -0.0138(7) -0.0121(7) -0.0026(7)
C4 0.0517(11) 0.0479(11) 0.0322(9) -0.0200(9) -0.0137(8) -0.0016(8)
C5 0.0516(11) 0.0544(11) 0.0308(9) -0.0256(9) -0.0008(8) -0.0071(8)
C6 0.0377(10) 0.0613(12) 0.0391(10) -0.0245(9) -0.0015(8) -0.0094(9)
C7 0.0358(9) 0.0532(11) 0.0328(9) -0.0198(8) -0.0066(7) -0.0063(8)
C8 0.0299(8) 0.0357(9) 0.0294(8) -0.0125(7) -0.0061(6) -0.0036(6)
N2 0.0304(7) 0.0488(9) 0.0289(7) -0.0159(6) -0.0059(5) -0.0034(6)
C9 0.0315(8) 0.0392(9) 0.0297(8) -0.0141(7) -0.0059(6) -0.0029(7)
C10 0.0323(8) 0.0374(9) 0.0315(8) -0.0151(7) -0.0067(6) -0.0026(6)
C11 0.0331(9) 0.0478(10) 0.0324(9) -0.0180(8) -0.0032(7) -0.0039(7)
C12 0.0413(9) 0.0427(9) 0.0283(8) -0.0189(8) -0.0063(7) -0.0021(7)
C13 0.0391(9) 0.0525(11) 0.0344(9) -0.0202(8) -0.0128(7) -0.0010(8)
C14 0.0314(9) 0.0564(11) 0.0366(9) -0.0194(8) -0.0069(7) -0.0019(8)
N3 0.0274(7) 0.0512(9) 0.0319(7) -0.0162(6) -0.0049(6) -0.0059(6)
O 0.0484(8) 0.0790(10) 0.0286(6) -0.0312(7) -0.0054(5) -0.0042(6)
C15 0.0514(12) 0.072(2) 0.0335(10) -0.0308(11) 0.0019(9) -0.0089(10)
N4 0.0278(8) 0.0718(12) 0.0454(9) -0.0189(8) -0.0054(7) -0.0135(8)

loop_
_atom_site_label
_atom_site_occupancy
_atom_site_fract_x
_atom_site_fract_y
_atom_site_fract_z
_atom_site_U_iso_or_equiv
_atom_site_thermal_displace_type
_atom_site_calc_flag
_atom_site_type_symbol
S 1 .22847(7) .85987(9) .19819(4) .0498(2) Uani d S
C1 1 .2406(3) .8272(3) .32500(13) .0381(4) Uani d C
N1 1 .4407(2) .7797(2) .33426(10) .0335(3) Uani d N
C2 1 .5823(3) .7560(2) .24304(12) .0319(3) Uani d C
C3 1 .4893(3) .7954(3) .16125(13) .0371(4) Uani d C
C4 1 .6010(3) .7790(3) .06521(14) .0433(4) Uani d C
H4 1 .540(3) .802(3) .0100(17) .050(6) Uiso d H
C5 1 .8086(3) .7210(3) .05022(14) .0451(4) Uani d C
H5 1 .883(4) .710(3) -.0135(19) .060(6) Uiso d H
C6 1 .9028(3) .6769(3) .13064(14) .0449(5) Uani d C
H6 1 1.047(4) .635(3) .1194(17) .058(6) Uiso d H
C7 1 .7919(3) .6942(3) .22767(14) .0397(4) Uani d C
H7 1 .858(3) .663(3) .2803(16) .047(6) Uiso d H
C8 1 .4935(2) .7582(2) .42670(12) .0318(4) Uani d C
N2 1 .6744(2) .7254(2) .43907(10) .0362(3) Uani d N
C9 1 .6499(3) .7178(3) .54241(12) .0337(4) Uani d C
C10 1 .4504(3) .7480(3) .58862(12) .0334(4) Uani d C
C11 1 .3801(3) .7498(3) .69124(13) .0379(4) Uani d C
H11 1 .244(3) .768(3) .7223(15) .046(5) Uiso d H
C12 1 .5221(3) .7211(3) .74664(12) .0371(4) Uani d C
C13 1 .7238(3) .6913(3) .70156(14) .0409(4) Uani d C
H13 1 .814(3) .671(3) .7438(16) .044(5) Uiso d H
C14 1 .7902(3) .6884(3) .60024(14) .0413(4) Uani d C
H14 1 .927(3) .661(3) .5677(16) .047(6) Uiso d H
N3 1 .3527(2) .7722(2) .51237(11) .0366(3) Uani d N
H3N 1 .232(4) .800(3) .5135(17) .049(6) Uiso d H
O 1 .4814(2) .7164(2) .84870(9) .0507(4) Uani d O
C15 1 .2781(3) .7524(4) .8981(2) .0516(5) Uani d C
H1M 1 .286(4) .734(4) .965(2) .072(8) Uiso d H
H2M 1 .238(4) .651(4) .8824(18) .061(7) Uiso d H
H3M 1 .172(4) .900(4) .8783(19) .074(8) Uiso d H
N4 1 .0938(2) .8444(3) .39842(13) .0481(4) Uani d N
H4N 1 -.016(4) .865(3) .3794(17) .051(6) Uiso d H

loop_
_geom_angle_atom_site_label_1
_geom_angle_atom_site_label_2
_geom_angle_atom_site_label_3
_geom_angle
_geom_angle_publ_flag
C3 S C1 92.26(8) yes
N4 C1 N1 123.9(2) yes
N4 C1 S 126.55(14) yes
N1 C1 S 109.54(13) yes
C8 N1 C1 122.32(14) yes
C8 N1 C2 123.39(13) yes
C1 N1 C2 114.29(14) yes
C7 C2 C3 119.4(2) ?
C7 C2 N1 128.3(2) yes
C3 C2 N1 112.19(15) yes
C4 C3 C2 121.5(2) ?
C4 C3 S 126.94(14) ?
C2 C3 S 111.57(13) ?
C5 C4 C3 118.8(2) ?
C4 C5 C6 120.2(2) ?
C5 C6 C7 121.6(2) ?
C2 C7 C6 118.5(2) ?
N2 C8 N3 114.56(15) yes
N2 C8 N1 124.82(15) yes
N3 C8 N1 120.62(14) yes
C8 N2 C9 103.36(14) yes
C10 C9 C14 119.4(2) ?
C10 C9 N2 110.54(14) yes
C14 C9 N2 130.0(2) yes
N3 C10 C9 105.17(14) yes
N3 C10 C11 131.2(2) yes
C9 C10 C11 123.6(2) ?
C12 C11 C10 115.7(2) ?
O C12 C11 124.0(2) ?
O C12 C13 114.4(2) ?
C11 C12 C13 121.6(2) ?
C14 C13 C12 121.7(2) ?
C13 C14 C9 117.9(2) ?
C8 N3 C10 106.37(14) yes
C12 O C15 116.9(2) ?

loop_
_geom_bond_atom_site_label_1
_geom_bond_atom_site_label_2
_geom_bond_distance
_geom_bond_publ_flag
S C3 1.738(2) yes
S C1 1.759(2) yes
C1 N4 1.269(2) yes
C1 N1 1.404(2) yes
N1 C8 1.403(2) yes
N1 C2 1.413(2) yes
C2 C7 1.386(2) ?
C2 C3 1.401(2) yes
C3 C4 1.380(3) ?
C4 C5 1.376(3) ?
C5 C6 1.384(3) ?
C6 C7 1.390(3) ?
C8 N2 1.308(2) yes
C8 N3 1.359(2) yes
N2 C9 1.400(2) yes
C9 C10 1.392(2) yes
C9 C14 1.396(2) ?
C10 N3 1.378(2) yes
C10 C11 1.394(2) ?
C11 C12 1.383(2) ?
C12 O 1.375(2) ?
C12 C13 1.404(3) ?
C13 C14 1.374(3) ?
O C15 1.418(2) ?

loop_
_cod_related_entry_id
_cod_related_entry_database
_cod_related_entry_code
1 ChemSpider 21138461
